data_2211334
loop_
_publ_author_name
'Yuan, Yan-Qin'
'Guo, Sheng-Rong'
'Wang, Yan'
'Gu, Yong-Bing'

_publ_section_title
;
 1-(3-Chloro-10,11-dihydrodibenzo[<i>b</i>,<i>f</i>]azepin-5-yl)ethanone
;
_journal_coeditor_code CI2208
_journal_issue 12
_journal_name_full 'Acta Crystallographica Section E'
_journal_page_first o5515
_journal_page_last o5516
_journal_paper_doi 10.1107/S1600536806046472
_journal_volume 62
_journal_year 2006
_chemical_formula_iupac 'C16 H14 Cl N O'
_chemical_formula_moiety 'C16 H14 Cl N O'
_chemical_formula_sum 'C16 H14 Cl N O'
_chemical_formula_weight 271.73
_chemical_name_systematic
;
1-(3-Chloro-10,11-dihydrodibenzo[b,f]azepin-5-yl)ethanone
;
_space_group_IT_number 19
_symmetry_cell_setting orthorhombic
_symmetry_space_group_name_Hall 'P 2ac 2ab'
_symmetry_space_group_name_H-M 'P 21 21 21'
_atom_sites_solution_hydrogens geom
_atom_sites_solution_primary direct
_atom_sites_solution_secondary difmap
_audit_creation_method SHELXL-97
_cell_angle_alpha 90.00
_cell_angle_beta 90.00
_cell_angle_gamma 90.00
_cell_formula_units_Z 4
_cell_length_a 7.1885(7)
_cell_length_b 9.1504(9)
_cell_length_c 20.251(2)
_cell_measurement_reflns_used 1989
_cell_measurement_temperature 298(2)
_cell_measurement_theta_max 24.98
_cell_measurement_theta_min 2.44
_cell_volume 1332.1(2)
_computing_cell_refinement 'SAINT (Bruker, 2002)'
_computing_data_collection 'SMART (Bruker, 2002)'
_computing_data_reduction SAINT
_computing_molecular_graphics 'SHELXTL (Bruker, 2002)'
_computing_publication_material SHELXL97
_computing_structure_refinement 'SHELXL97 (Sheldrick, 1997)'
_computing_structure_solution 'SHELXS97 (Sheldrick, 1997)'
_diffrn_ambient_temperature 298(2)
_diffrn_measured_fraction_theta_full 0.999
_diffrn_measured_fraction_theta_max 0.999
_diffrn_measurement_device_type 'Bruker APEX area-detector'
_diffrn_measurement_method '\f and \w'
_diffrn_radiation_monochromator graphite
_diffrn_radiation_source 'fine-focus sealed tube'
_diffrn_radiation_type MoK\a
_diffrn_radiation_wavelength 0.71073
_diffrn_reflns_av_R_equivalents 0.0292
_diffrn_reflns_av_sigmaI/netI 0.0341
_diffrn_reflns_limit_h_max 8
_diffrn_reflns_limit_h_min -8
_diffrn_reflns_limit_k_max 5
_diffrn_reflns_limit_k_min -10
_diffrn_reflns_limit_l_max 23
_diffrn_reflns_limit_l_min -24
_diffrn_reflns_number 7020
_diffrn_reflns_theta_full 25.02
_diffrn_reflns_theta_max 25.02
_diffrn_reflns_theta_min 2.01
_diffrn_standards_number 0
_exptl_absorpt_coefficient_mu 0.277
_exptl_absorpt_correction_T_max 0.9599
_exptl_absorpt_correction_T_min 0.9365
_exptl_absorpt_correction_type multi-scan
_exptl_absorpt_process_details '(SADABS; Bruker, 2002)'
_exptl_crystal_colour Colourless
_exptl_crystal_density_diffrn 1.355
_exptl_crystal_density_method 'not measured'
_exptl_crystal_description Block
_exptl_crystal_F_000 568
_exptl_crystal_size_max 0.24
_exptl_crystal_size_mid 0.19
_exptl_crystal_size_min 0.13
_refine_diff_density_max 0.219
_refine_diff_density_min -0.207
_refine_ls_abs_structure_details 'Flack (1983), 969 Friedel pairs'
_refine_ls_abs_structure_Flack 0.080(10)
_refine_ls_extinction_method none
_refine_ls_goodness_of_fit_ref 1.252
_refine_ls_hydrogen_treatment constr
_refine_ls_matrix_type full
_refine_ls_number_parameters 173
_refine_ls_number_reflns 2357
_refine_ls_number_restraints 0
_refine_ls_restrained_S_all 1.252
_refine_ls_R_factor_all 0.0644
_refine_ls_R_factor_gt 0.0612
_refine_ls_shift/su_max 0.001
_refine_ls_shift/su_mean 0.000
_refine_ls_structure_factor_coef Fsqd
_refine_ls_weighting_details 'calc w=1/[\s^2^(Fo^2^)+(0.0338P)^2^+0.6638P] where P=(Fo^2^+2Fc^2^)/3'
_refine_ls_weighting_scheme calc
_refine_ls_wR_factor_gt 0.1169
_refine_ls_wR_factor_ref 0.1185
_reflns_number_gt 2258
_reflns_number_total 2357
_reflns_threshold_expression I>2\s(I)
_cod_data_source_file ci2208.cif
_cod_data_source_block I
_cod_depositor_comments
;
The following automatic conversions were performed:
'_symmetry_cell_setting' value 'Orthorhombic' changed to 'orthorhombic'
according to '/home/saulius/struct/CIF-dictionaries/cif_core.dic'
dictionary named 'cif_core.dic' version 2.4.1 from 2010-06-29.

Automatic conversion script
Id: cif_fix_enum 1527 2010-12-29 10:47:43Z saulius 

The following automatic conversions were performed:

'_symmetry_cell_setting' value 'Orthorhombic' changed to
'orthorhombic' according to
/home/saulius/struct/CIF-dictionaries/cif_core.dic dictionary named
'cif_core.dic' version 2.4.1 from 2010-06-29.

Automatic conversion script
Id: cif_fix_values 1715 2011-07-08 13:25:40Z adriana 
;
_cod_database_code 2211334
_cod_database_fobs_code 2211334

loop_
_symmetry_equiv_pos_as_xyz
'x, y, z'
'-x+1/2, -y, z+1/2'
'-x, y+1/2, -z+1/2'
'x+1/2, -y+1/2, -z'

loop_
_atom_site_type_symbol
_atom_site_label
_atom_site_fract_x
_atom_site_fract_y
_atom_site_fract_z
_atom_site_U_iso_or_equiv
_atom_site_adp_type
_atom_site_calc_flag
_atom_site_refinement_flags
_atom_site_occupancy
Cl Cl1 0.19973(17) 0.57825(12) 1.17161(4) 0.0635(3) Uani d . 1
O O1 0.4371(4) 0.3169(3) 0.97070(12) 0.0574(8) Uani d . 1
N N1 0.1870(4) 0.4356(3) 0.92857(12) 0.0360(6) Uani d . 1
C C1 0.2025(5) 0.5542(3) 0.97462(14) 0.0335(7) Uani d . 1
C C2 0.1954(5) 0.5181(4) 1.04134(16) 0.0394(8) Uani d . 1
H H2 0.1842 0.4210 1.0543 0.047 Uiso calc R 1
C C3 0.2050(5) 0.6263(4) 1.08777(15) 0.0425(8) Uani d . 1
C C4 0.2142(5) 0.7710(4) 1.07002(18) 0.0477(9) Uani d . 1
H H4 0.2181 0.8440 1.1019 0.057 Uiso calc R 1
C C5 0.2175(5) 0.8049(4) 1.00431(17) 0.0459(9) Uani d . 1
H H5 0.2211 0.9029 0.9921 0.055 Uiso calc R 1
C C6 0.2158(5) 0.6993(3) 0.95468(15) 0.0361(7) Uani d . 1
C C7 0.2266(5) 0.7537(4) 0.88402(16) 0.0442(9) Uani d . 1
H H7A 0.3318 0.8197 0.8808 0.053 Uiso calc R 1
H H7B 0.1155 0.8106 0.8752 0.053 Uiso calc R 1
C C8 0.2455(5) 0.6403(4) 0.82969(16) 0.0465(9) Uani d . 1
H H8A 0.2612 0.6890 0.7875 0.056 Uiso calc R 1
H H8B 0.3549 0.5808 0.8377 0.056 Uiso calc R 1
C C9 0.0770(5) 0.5446(4) 0.82722(16) 0.0390(8) Uani d . 1
C C10 -0.0585(5) 0.5563(4) 0.77877(16) 0.0466(9) Uani d . 1
H H10 -0.0413 0.6216 0.7441 0.056 Uiso calc R 1
C C11 -0.2173(6) 0.4734(4) 0.78097(17) 0.0519(10) Uani d . 1
H H11 -0.3054 0.4812 0.7475 0.062 Uiso calc R 1
C C12 -0.2460(5) 0.3790(4) 0.83264(18) 0.0519(10) Uani d . 1
H H12 -0.3544 0.3236 0.8343 0.062 Uiso calc R 1
C C13 -0.1150(5) 0.3658(4) 0.88230(17) 0.0417(9) Uani d . 1
H H13 -0.1352 0.3029 0.9177 0.050 Uiso calc R 1
C C14 0.0450(5) 0.4466(4) 0.87853(15) 0.0350(8) Uani d . 1
C C15 0.3087(5) 0.3203(4) 0.93209(16) 0.0421(8) Uani d . 1
C C16 0.2753(7) 0.1976(4) 0.8838(2) 0.0641(12) Uani d . 1
H H16A 0.3780 0.1306 0.8852 0.096 Uiso calc R 1
H H16B 0.2637 0.2369 0.8400 0.096 Uiso calc R 1
H H16C 0.1628 0.1471 0.8953 0.096 Uiso calc R 1

loop_
_atom_site_aniso_label
_atom_site_aniso_U_11
_atom_site_aniso_U_22
_atom_site_aniso_U_33
_atom_site_aniso_U_12
_atom_site_aniso_U_13
_atom_site_aniso_U_23
Cl1 0.0757(7) 0.0793(7) 0.0356(4) -0.0042(6) -0.0082(5) -0.0014(5)
O1 0.0580(17) 0.0578(18) 0.0563(16) 0.0228(15) -0.0160(14) 0.0024(14)
N1 0.0429(15) 0.0306(14) 0.0346(13) -0.0008(14) -0.0040(13) 0.0031(12)
C1 0.0299(16) 0.0347(18) 0.0359(16) 0.0035(17) -0.0013(15) 0.0009(14)
C2 0.0401(19) 0.0365(18) 0.0415(18) 0.0015(18) -0.0050(17) 0.0055(15)
C3 0.0334(18) 0.060(2) 0.0345(17) -0.005(2) -0.0027(15) -0.0014(16)
C4 0.047(2) 0.045(2) 0.051(2) -0.0131(19) -0.004(2) -0.0140(18)
C5 0.044(2) 0.0346(18) 0.059(2) -0.0103(19) -0.0050(18) 0.0018(17)
C6 0.0274(16) 0.0367(18) 0.0443(18) -0.0025(16) -0.0027(15) 0.0036(15)
C7 0.043(2) 0.0369(19) 0.053(2) -0.0036(17) -0.0010(18) 0.0102(16)
C8 0.048(2) 0.053(2) 0.0385(18) -0.0019(17) 0.0051(16) 0.0176(17)
C9 0.046(2) 0.0386(19) 0.0320(16) 0.0083(16) 0.0054(15) -0.0017(17)
C10 0.055(2) 0.051(2) 0.0330(17) 0.010(2) -0.0054(17) 0.0016(18)
C11 0.055(2) 0.060(2) 0.041(2) 0.011(2) -0.0153(19) -0.0118(18)
C12 0.042(2) 0.057(2) 0.056(2) -0.0046(18) -0.0067(18) -0.020(2)
C13 0.052(2) 0.0313(18) 0.0421(19) -0.0067(17) 0.0090(16) -0.0057(16)
C14 0.0392(18) 0.0331(18) 0.0327(16) 0.0056(16) 0.0014(15) -0.0051(16)
C15 0.048(2) 0.0387(19) 0.0395(17) 0.012(2) 0.0030(19) 0.0063(16)
C16 0.071(3) 0.043(2) 0.078(3) 0.019(2) -0.008(3) -0.010(2)

loop_
_atom_type_symbol
_atom_type_description
_atom_type_scat_dispersion_real
_atom_type_scat_dispersion_imag
_atom_type_scat_source
C C 0.0033 0.0016 'International Tables Vol C Tables 4.2.6.8 and 6.1.1.4'
H H 0.0000 0.0000 'International Tables Vol C Tables 4.2.6.8 and 6.1.1.4'
N N 0.0061 0.0033 'International Tables Vol C Tables 4.2.6.8 and 6.1.1.4'
O O 0.0106 0.0060 'International Tables Vol C Tables 4.2.6.8 and 6.1.1.4'
Cl Cl 0.1484 0.1585 'International Tables Vol C Tables 4.2.6.8 and 6.1.1.4'

loop_
_geom_angle_atom_site_label_1
_geom_angle_atom_site_label_2
_geom_angle_atom_site_label_3
_geom_angle
_geom_angle_publ_flag
C15 N1 C1 119.9(3) yes
C15 N1 C14 122.8(3) yes
C1 N1 C14 117.3(3) yes
C6 C1 C2 120.7(3) ?
C6 C1 N1 122.6(3) ?
C2 C1 N1 116.7(3) ?
C3 C2 C1 119.6(3) ?
C3 C2 H2 120.2 ?
C1 C2 H2 120.2 ?
C2 C3 C4 121.3(3) ?
C2 C3 Cl1 118.9(3) ?
C4 C3 Cl1 119.7(3) ?
C5 C4 C3 118.3(3) ?
C5 C4 H4 120.8 ?
C3 C4 H4 120.8 ?
C4 C5 C6 123.0(3) ?
C4 C5 H5 118.5 ?
C6 C5 H5 118.5 ?
C1 C6 C5 116.9(3) ?
C1 C6 C7 126.2(3) ?
C5 C6 C7 116.9(3) ?
C6 C7 C8 117.6(3) ?
C6 C7 H7A 107.9 ?
C8 C7 H7A 107.9 ?
C6 C7 H7B 107.9 ?
C8 C7 H7B 107.9 ?
H7A C7 H7B 107.2 ?
C9 C8 C7 110.6(3) ?
C9 C8 H8A 109.5 ?
C7 C8 H8A 109.5 ?
C9 C8 H8B 109.5 ?
C7 C8 H8B 109.5 ?
H8A C8 H8B 108.1 ?
C10 C9 C14 117.5(3) ?
C10 C9 C8 123.2(3) ?
C14 C9 C8 119.1(3) ?
C11 C10 C9 121.3(3) ?
C11 C10 H10 119.4 ?
C9 C10 H10 119.4 ?
C10 C11 C12 119.9(3) ?
C10 C11 H11 120.1 ?
C12 C11 H11 120.1 ?
C11 C12 C13 120.5(4) ?
C11 C12 H12 119.8 ?
C13 C12 H12 119.8 ?
C14 C13 C12 118.9(3) ?
C14 C13 H13 120.5 ?
C12 C13 H13 120.5 ?
C13 C14 C9 121.9(3) ?
C13 C14 N1 121.2(3) ?
C9 C14 N1 116.9(3) ?
O1 C15 N1 122.6(3) ?
O1 C15 C16 121.5(3) ?
N1 C15 C16 115.9(3) ?
C15 C16 H16A 109.5 ?
C15 C16 H16B 109.5 ?
H16A C16 H16B 109.5 ?
C15 C16 H16C 109.5 ?
H16A C16 H16C 109.5 ?
H16B C16 H16C 109.5 ?

loop_
_geom_bond_atom_site_label_1
_geom_bond_atom_site_label_2
_geom_bond_distance
_geom_bond_publ_flag
Cl1 C3 1.754(3) ?
O1 C15 1.210(4) yes
N1 C15 1.373(4) yes
N1 C1 1.435(4) yes
N1 C14 1.442(4) yes
C1 C6 1.391(4) ?
C1 C2 1.392(4) ?
C2 C3 1.367(5) ?
C2 H2 0.93 ?
C3 C4 1.374(5) ?
C4 C5 1.367(5) ?
C4 H4 0.93 ?
C5 C6 1.394(5) ?
C5 H5 0.93 ?
C6 C7 1.517(4) ?
C7 C8 1.519(5) ?
C7 H7A 0.97 ?
C7 H7B 0.97 ?
C8 C9 1.495(5) ?
C8 H8A 0.97 ?
C8 H8B 0.97 ?
C9 C10 1.387(5) ?
C9 C14 1.391(4) ?
C10 C11 1.371(6) ?
C10 H10 0.93 ?
C11 C12 1.373(5) ?
C11 H11 0.93 ?
C12 C13 1.383(5) ?
C12 H12 0.93 ?
C13 C14 1.370(5) ?
C13 H13 0.93 ?
C15 C16 1.509(5) ?
C16 H16A 0.96 ?
C16 H16B 0.96 ?
C16 H16C 0.96 ?

loop_
_geom_torsion_atom_site_label_1
_geom_torsion_atom_site_label_2
_geom_torsion_atom_site_label_3
_geom_torsion_atom_site_label_4
_geom_torsion
_geom_torsion_publ_flag
C15 N1 C1 C6 126.7(3) ?
C14 N1 C1 C6 -51.2(4) y
C15 N1 C1 C2 -56.1(4) ?
C14 N1 C1 C2 126.0(3) ?
C6 C1 C2 C3 -1.2(5) ?
N1 C1 C2 C3 -178.5(3) ?
C1 C2 C3 C4 2.6(6) ?
C1 C2 C3 Cl1 -178.9(3) ?
C2 C3 C4 C5 -1.3(6) ?
Cl1 C3 C4 C5 -179.8(3) ?
C3 C4 C5 C6 -1.3(6) ?
C2 C1 C6 C5 -1.3(5) ?
N1 C1 C6 C5 175.8(3) ?
C2 C1 C6 C7 179.4(3) ?
N1 C1 C6 C7 -3.5(6) y
C4 C5 C6 C1 2.6(6) ?
C4 C5 C6 C7 -178.0(3) ?
C1 C6 C7 C8 -7.0(6) y
C5 C6 C7 C8 173.7(3) ?
C6 C7 C8 C9 63.9(4) y
C7 C8 C9 C10 105.1(4) ?
C7 C8 C9 C14 -69.5(4) y
C14 C9 C10 C11 -0.6(5) ?
C8 C9 C10 C11 -175.3(3) ?
C9 C10 C11 C12 1.4(6) ?
C10 C11 C12 C13 -0.6(5) ?
C11 C12 C13 C14 -1.0(5) ?
C12 C13 C14 C9 1.8(5) ?
C12 C13 C14 N1 -179.2(3) ?
C10 C9 C14 C13 -1.0(5) ?
C8 C9 C14 C13 173.9(3) ?
C10 C9 C14 N1 180.0(3) ?
C8 C9 C14 N1 -5.1(4) y
C15 N1 C14 C13 76.9(4) ?
C1 N1 C14 C13 -105.3(4) ?
C15 N1 C14 C9 -104.2(4) ?
C1 N1 C14 C9 73.7(4) y
C1 N1 C15 O1 -4.0(5) ?
C14 N1 C15 O1 173.8(3) ?
C1 N1 C15 C16 177.1(3) ?
C14 N1 C15 C16 -5.1(5) ?

loop_
_cod_related_entry_id
_cod_related_entry_database
_cod_related_entry_code
1 ChemSpider 105165
